data_2016399
loop_
_publ_author_name
'Thu\'ery, Pierre'

_publ_section_title
;One-dimensional uranium--organic framework in
 <i>catena</i>-poly[[di-\m~2~-hydroxido-bis[dioxouranium(VI)]]-di-\m~2~-2-pyridylacetato-\k^3^<i>O</i>,<i>N</i>:<i>O</i>';\k^3^<i>O</i>:<i>O</i>',<i>N</i>]
;
_journal_coeditor_code LN3075
_journal_issue 1
_journal_name_full 'Acta Crystallographica Section C'
_journal_page_first m50
_journal_page_last m52
_journal_paper_doi 10.1107/S010827010706249X
_journal_volume 64
_journal_year 2008
_chemical_formula_iupac '[U (C7 H6 N O2) O2 (O H)]'
_chemical_formula_moiety 'C7 H7 N O5 U'
_chemical_formula_sum 'C7 H7 N O5 U'
_chemical_formula_weight 423.17
_chemical_name_systematic
;
poly[\m~2~-hydroxido-\k^2^O:O-\m~2~-2-pyridylacetato-\k^3^O,N:O'-\
dioxidouranium(VI)]
;
_space_group_IT_number 2
_symmetry_cell_setting triclinic
_symmetry_space_group_name_Hall '-P 1'
_symmetry_space_group_name_H-M 'P -1'
_atom_sites_solution_hydrogens geom
_atom_sites_solution_primary direct
_atom_sites_solution_secondary difmap
_audit_creation_method SHELXL97
_cell_angle_alpha 90.946(8)
_cell_angle_beta 96.487(6)
_cell_angle_gamma 110.425(8)
_cell_formula_units_Z 2
_cell_length_a 6.4056(8)
_cell_length_b 8.2220(6)
_cell_length_c 9.0916(12)
_cell_measurement_reflns_used 17254
_cell_measurement_temperature 100(2)
_cell_measurement_theta_max 25.68
_cell_measurement_theta_min 3.42
_cell_volume 445.04(9)
_computing_cell_refinement 'HKL2000 (Otwinowski & Minor, 1997)'
_computing_data_collection 'COLLECT (Nonius, 1998)'
_computing_data_reduction 'HKL2000 (Otwinowski & Minor, 1997)'
_computing_molecular_graphics 'SHELXTL (Bruker, 1999)'
_computing_publication_material 'SHELXTL (Bruker, 1999) and PLATON (Spek, 2003)'
_computing_structure_refinement 'SHELXL97 (Sheldrick, 1997)'
_computing_structure_solution 'SHELXS97 (Sheldrick, 1997)'
_diffrn_ambient_temperature 100(2)
_diffrn_measured_fraction_theta_full 0.997
_diffrn_measured_fraction_theta_max 0.997
_diffrn_measurement_device_type 'Nonius--Kappa CCD area-detector diffractometer'
_diffrn_measurement_method 'two \f and ten \w scans with 2\% steps'
_diffrn_radiation_monochromator graphite
_diffrn_radiation_source 'fine-focus sealed tube'
_diffrn_radiation_type MoK\a
_diffrn_radiation_wavelength 0.71073
_diffrn_reflns_av_R_equivalents 0.0620
_diffrn_reflns_av_sigmaI/netI 0.0649
_diffrn_reflns_limit_h_max 7
_diffrn_reflns_limit_h_min -7
_diffrn_reflns_limit_k_max 10
_diffrn_reflns_limit_k_min -10
_diffrn_reflns_limit_l_max 11
_diffrn_reflns_limit_l_min -11
_diffrn_reflns_number 17254
_diffrn_reflns_theta_full 25.68
_diffrn_reflns_theta_max 25.68
_diffrn_reflns_theta_min 3.42
_diffrn_standards_decay_% 0
_diffrn_standards_interval_time 0
_diffrn_standards_number 0
_exptl_absorpt_coefficient_mu 18.231
_exptl_absorpt_correction_T_max 0.335
_exptl_absorpt_correction_T_min 0.208
_exptl_absorpt_correction_type multi-scan
_exptl_absorpt_process_details '(SCALEPACK; Otwinowski & Minor, 1997)'
_exptl_crystal_colour 'translucent light yellow'
_exptl_crystal_density_diffrn 3.158
_exptl_crystal_density_method 'not measured'
_exptl_crystal_description irregular
_exptl_crystal_F_000 376
_exptl_crystal_size_max 0.12
_exptl_crystal_size_mid 0.08
_exptl_crystal_size_min 0.06
_refine_diff_density_max 0.778
_refine_diff_density_min -1.229
_refine_ls_extinction_method none
_refine_ls_goodness_of_fit_ref 1.044
_refine_ls_hydrogen_treatment constr
_refine_ls_matrix_type full
_refine_ls_number_parameters 127
_refine_ls_number_reflns 1674
_refine_ls_number_restraints 0
_refine_ls_restrained_S_all 1.044
_refine_ls_R_factor_all 0.0219
_refine_ls_R_factor_gt 0.0185
_refine_ls_shift/su_max 0.001
_refine_ls_shift/su_mean 0.000
_refine_ls_structure_factor_coef Fsqd
_refine_ls_weighting_details 'calc w=1/[\s^2^(Fo^2^)+0.1322P] where P=(Fo^2^+2Fc^2^)/3'
_refine_ls_weighting_scheme calc
_refine_ls_wR_factor_gt 0.0388
_refine_ls_wR_factor_ref 0.0394
_reflns_number_gt 1595
_reflns_number_total 1674
_reflns_threshold_expression 'I > 2\s(I)'
_cod_data_source_file ln3075.cif
_cod_data_source_block I
_cod_database_code 2016399
_cod_database_fobs_code 2016399

loop_
_symmetry_equiv_pos_as_xyz
'x, y, z'
'-x, -y, -z'

loop_
_atom_site_type_symbol
_atom_site_label
_atom_site_fract_x
_atom_site_fract_y
_atom_site_fract_z
_atom_site_U_iso_or_equiv
_atom_site_adp_type
_atom_site_calc_flag
_atom_site_refinement_flags
_atom_site_occupancy
U U1 0.32099(2) 0.28619(2) 0.385816(14) 0.01602(8) Uani d . 1
O O1 0.3227(5) 0.1625(6) 0.5438(3) 0.0201(10) Uani d . 1
O O2 0.3107(5) 0.3965(6) 0.2201(3) 0.0193(9) Uani d . 1
O O3 -0.0761(4) 0.2450(5) 0.3768(3) 0.0181(8) Uani d . 1
O O4 -0.4319(4) 0.1776(5) 0.2749(3) 0.0237(9) Uani d . 1
O O5 0.3165(4) 0.5211(5) 0.5263(3) 0.0208(9) Uani d . 1
H H5 0.1939 0.5445 0.5384 0.025 Uiso d R 1
N N1 0.0855(5) -0.0154(6) 0.2496(3) 0.0177(10) Uani d . 1
C C1 0.1555(7) -0.1490(8) 0.2801(4) 0.0229(13) Uani d . 1
H H1 0.2917 -0.1262 0.3396 0.027 Uiso calc R 1
C C2 0.0362(7) -0.3174(8) 0.2277(4) 0.0249(13) Uani d . 1
H H2 0.0919 -0.4058 0.2496 0.030 Uiso calc R 1
C C3 -0.1693(7) -0.3528(9) 0.1413(4) 0.0257(13) Uani d . 1
H H3 -0.2551 -0.4658 0.1056 0.031 Uiso calc R 1
C C4 -0.2443(7) -0.2177(8) 0.1095(4) 0.0216(13) Uani d . 1
H H4 -0.3812 -0.2386 0.0515 0.026 Uiso calc R 1
C C5 -0.1116(6) -0.0479(8) 0.1655(4) 0.0178(12) Uani d . 1
C C6 -0.1882(7) 0.1002(8) 0.1334(4) 0.0208(12) Uani d . 1
H H6A -0.3235 0.0603 0.0627 0.025 Uiso calc R 1
H H6B -0.0737 0.1888 0.0885 0.025 Uiso calc R 1
C C7 -0.2358(7) 0.1793(7) 0.2722(4) 0.0182(11) Uani d . 1

loop_
_atom_site_aniso_label
_atom_site_aniso_U_11
_atom_site_aniso_U_22
_atom_site_aniso_U_33
_atom_site_aniso_U_12
_atom_site_aniso_U_13
_atom_site_aniso_U_23
U1 0.01239(9) 0.01882(17) 0.01675(9) 0.00566(9) 0.00117(6) -0.00059(9)
O1 0.0173(14) 0.024(3) 0.0175(13) 0.0059(16) -0.0004(11) 0.0033(15)
O2 0.0177(14) 0.020(3) 0.0174(13) 0.0043(16) -0.0010(11) 0.0003(15)
O3 0.0137(13) 0.025(3) 0.0152(13) 0.0059(15) 0.0015(10) -0.0006(15)
O4 0.0114(14) 0.028(3) 0.0314(15) 0.0064(15) 0.0023(11) -0.0025(17)
O5 0.0138(13) 0.027(3) 0.0220(14) 0.0084(15) 0.0029(11) -0.0006(16)
N1 0.0166(17) 0.024(3) 0.0176(16) 0.0123(19) 0.0062(13) 0.0033(18)
C1 0.018(2) 0.027(4) 0.023(2) 0.007(2) 0.0034(16) 0.006(2)
C2 0.029(2) 0.026(4) 0.023(2) 0.013(3) 0.0045(18) 0.006(2)
C3 0.026(2) 0.023(4) 0.024(2) 0.003(2) 0.0078(17) 0.000(2)
C4 0.017(2) 0.028(4) 0.021(2) 0.009(2) 0.0037(16) -0.003(2)
C5 0.0145(19) 0.021(3) 0.0167(19) 0.004(2) 0.0071(15) 0.001(2)
C6 0.019(2) 0.027(4) 0.019(2) 0.012(2) -0.0004(15) -0.003(2)
C7 0.020(2) 0.014(3) 0.021(2) 0.007(2) 0.0043(16) 0.000(2)

loop_
_atom_type_symbol
_atom_type_description
_atom_type_scat_dispersion_real
_atom_type_scat_dispersion_imag
_atom_type_scat_source
C C 0.0033 0.0016 'International Tables Vol C Tables 4.2.6.8 and 6.1.1.4'
H H 0.0000 0.0000 'International Tables Vol C Tables 4.2.6.8 and 6.1.1.4'
O O 0.0106 0.0060 'International Tables Vol C Tables 4.2.6.8 and 6.1.1.4'
U U -9.6767 9.6646 'International Tables Vol C Tables 4.2.6.8 and 6.1.1.4'
N N 0.0061 0.0033 'International Tables Vol C Tables 4.2.6.8 and 6.1.1.4'

loop_
_geom_angle_atom_site_label_1
_geom_angle_atom_site_label_2
_geom_angle_atom_site_label_3
_geom_angle_site_symmetry_1
_geom_angle_site_symmetry_3
_geom_angle
_geom_angle_publ_flag
O1 U1 O2 . . 176.08(14) yes
N1 U1 O3 . . 71.53(12) yes
O3 U1 O5 . . 75.56(10) yes
O5 U1 O5 . 2_666 67.49(12) yes
O5 U1 O4 2_666 1_655 74.80(11) yes
O4 U1 N1 1_655 . 71.53(11) yes
U1 O5 U1 . 2_666 112.51(12) yes
O1 U1 O5 . . 92.37(15) ?
O2 U1 O5 . . 91.17(15) ?
O1 U1 O5 . 2_666 90.30(13) ?
O2 U1 O5 . 2_666 92.61(12) ?
O1 U1 O4 . 1_655 92.84(15) ?
O2 U1 O4 . 1_655 85.40(15) ?
O5 U1 O4 . 1_655 141.94(10) ?
O1 U1 O3 . . 93.75(12) ?
O2 U1 O3 . . 85.50(12) ?
O5 U1 O3 2_666 . 142.97(12) ?
O4 U1 O3 1_655 . 141.49(10) ?
O1 U1 N1 . . 83.98(15) ?
O2 U1 N1 . . 92.13(15) ?
O5 U1 N1 . . 146.54(10) ?
O5 U1 N1 2_666 . 145.47(12) ?
C7 O3 U1 . . 129.5(3) ?
C7 O4 U1 . 1_455 148.2(3) ?
U1 O5 H5 . . 124.9 ?
U1 O5 H5 2_666 . 122.3 ?
C5 N1 C1 . . 118.6(5) ?
C5 N1 U1 . . 123.7(4) ?
C1 N1 U1 . . 117.3(3) ?
N1 C1 C2 . . 123.4(4) ?
N1 C1 H1 . . 118.3 ?
C2 C1 H1 . . 118.3 ?
C1 C2 C3 . . 118.6(6) ?
C1 C2 H2 . . 120.7 ?
C3 C2 H2 . . 120.7 ?
C4 C3 C2 . . 118.9(6) ?
C4 C3 H3 . . 120.5 ?
C2 C3 H3 . . 120.5 ?
C3 C4 C5 . . 119.4(4) ?
C3 C4 H4 . . 120.3 ?
C5 C4 H4 . . 120.3 ?
N1 C5 C4 . . 121.2(6) ?
N1 C5 C6 . . 118.2(5) ?
C4 C5 C6 . . 120.6(4) ?
C5 C6 C7 . . 112.2(4) ?
C5 C6 H6A . . 109.2 ?
C7 C6 H6A . . 109.2 ?
C5 C6 H6B . . 109.2 ?
C7 C6 H6B . . 109.2 ?
H6A C6 H6B . . 107.9 ?
O4 C7 O3 . . 124.1(4) ?
O4 C7 C6 . . 117.1(3) ?
O3 C7 C6 . . 118.8(4) ?

loop_
_geom_bond_atom_site_label_1
_geom_bond_atom_site_label_2
_geom_bond_site_symmetry_2
_geom_bond_distance
_geom_bond_publ_flag
U1 O1 . 1.775(4) yes
U1 O2 . 1.778(3) yes
U1 O3 . 2.438(3) yes
U1 O4 1_655 2.374(3) yes
U1 O5 . 2.308(4) yes
U1 O5 2_666 2.348(3) yes
U1 N1 . 2.612(4) yes
U1 U1 2_666 3.8713(6) ?
O3 C7 . 1.274(4) ?
O4 C7 . 1.254(5) ?
O5 H5 . 0.8892 ?
N1 C5 . 1.338(5) ?
N1 C1 . 1.346(8) ?
C1 C2 . 1.373(8) ?
C1 H1 . 0.9300 ?
C2 C3 . 1.388(6) ?
C2 H2 . 0.9300 ?
C3 C4 . 1.378(9) ?
C3 H3 . 0.9300 ?
C4 C5 . 1.408(7) ?
C4 H4 . 0.9300 ?
C5 C6 . 1.485(8) ?
C6 C7 . 1.519(6) ?
C6 H6A . 0.9700 ?
C6 H6B . 0.9700 ?

loop_
_geom_torsion_atom_site_label_1
_geom_torsion_atom_site_label_2
_geom_torsion_atom_site_label_3
_geom_torsion_atom_site_label_4
_geom_torsion_site_symmetry_1
_geom_torsion
C5 N1 C1 C2 . 0.8(6)
U1 N1 C1 C2 . 173.5(3)
N1 C1 C2 C3 . -1.3(7)
C1 C2 C3 C4 . 1.0(6)
C2 C3 C4 C5 . -0.3(6)
C1 N1 C5 C4 . 0.0(6)
U1 N1 C5 C4 . -172.2(3)
C1 N1 C5 C6 . 179.6(4)
U1 N1 C5 C6 . 7.3(5)
C3 C4 C5 N1 . -0.3(6)
C3 C4 C5 C6 . -179.8(4)
N1 C5 C6 C7 . -65.4(5)
C4 C5 C6 C7 . 114.2(4)
U1 O4 C7 O3 1_455 15.1(11)
U1 O4 C7 C6 1_455 -163.9(4)
U1 O3 C7 O4 . -173.8(4)
U1 O3 C7 C6 . 5.2(7)
C5 C6 C7 O4 . -119.7(5)
C5 C6 C7 O3 . 61.3(6)
